data_7100676
loop_
_publ_author_name
'Ivan E. Kareev'
'Igor V. Kuvychko'
'Sergey F. Lebedkin'
'Susie M. Miller'
'Oren P. Anderson'
'Steven H. Strauss'
'Olga V. Boltalina'

_publ_section_title
;
Synthesis and Structures of
Poly(perfluoroethyl)[60]fullerenes: 1,7,16,36,46,49-C60(C2F5)6 and
1,6,11,18,24,27,32,35-C60(C2F5)8
;
_journal_name_full 'Chemical Communications'
_journal_paper_doi 10.1039/b513477c
_journal_year 2006
_chemical_formula_sum 'C72 F30'
_chemical_formula_weight 1434.72
_space_group_IT_number 2
_symmetry_cell_setting triclinic
_symmetry_space_group_name_Hall '-P 1'
_symmetry_space_group_name_H-M 'P -1'
_cell_angle_alpha 89.944(2)
_cell_angle_beta 84.994(2)
_cell_angle_gamma 75.915(2)
_cell_formula_units_Z 2
_cell_length_a 9.8807(8)
_cell_length_b 14.6719(13)
_cell_length_c 16.5397(14)
_cell_measurement_temperature 100(2)
_cell_volume 2316.3(3)
_diffrn_ambient_temperature 100(2)
_exptl_crystal_density_diffrn 2.057
_cod_depositor_comments
;
The following automatic conversions were performed:
'_symmetry_cell_setting' value 'Triclinic' changed to 'triclinic'
according to '/home/saulius/struct/CIF-dictionaries/cif_core.dic'
dictionary named 'cif_core.dic' version 2.4.1 from 2010-06-29.

Automatic conversion script
Id: cif_fix_enum 1527 2010-12-29 10:47:43Z saulius 
;
_cod_database_code 7100676

loop_
_symmetry_equiv_pos_as_xyz
'x, y, z'
'-x, -y, -z'

loop_
_atom_site_label
_atom_site_type_symbol
_atom_site_fract_x
_atom_site_fract_y
_atom_site_fract_z
_atom_site_U_iso_or_equiv
_atom_site_adp_type
_atom_site_occupancy
_atom_site_symmetry_multiplicity
_atom_site_calc_flag
_atom_site_refinement_flags
_atom_site_disorder_assembly
_atom_site_disorder_group
C1 C 1.2197(3) -0.52084(19) 0.67593(17) 0.0182(5) Uani 1 1 d . . .
C2 C 1.1024(3) -0.44822(19) 0.63842(16) 0.0185(5) Uani 1 1 d . . .
C3 C 1.1591(3) -0.38359(19) 0.59103(16) 0.0182(5) Uani 1 1 d . . .
C4 C 1.3067(3) -0.39767(19) 0.60603(16) 0.0181(5) Uani 1 1 d . . .
C5 C 1.3427(3) -0.47263(18) 0.66250(16) 0.0166(5) Uani 1 1 d . . .
C6 C 1.4311(3) -0.46599(18) 0.72096(16) 0.0161(5) Uani 1 1 d . . .
C7 C 1.4174(3) -0.50482(18) 0.80727(16) 0.0163(5) Uani 1 1 d . . .
C8 C 1.2694(3) -0.51736(18) 0.82451(16) 0.0176(5) Uani 1 1 d . . .
C9 C 1.1829(3) -0.52440(18) 0.76672(17) 0.0181(5) Uani 1 1 d . . .
C10 C 1.0371(3) -0.49516(18) 0.80306(17) 0.0183(5) Uani 1 1 d . . .
C11 C 0.9326(3) -0.44596(19) 0.75905(17) 0.0190(5) Uani 1 1 d . . .
C12 C 0.9671(3) -0.42122(19) 0.67484(17) 0.0191(5) Uani 1 1 d . . .
C13 C 0.8832(3) -0.3286(2) 0.66216(17) 0.0206(6) Uani 1 1 d . . .
C14 C 0.9396(3) -0.2666(2) 0.61335(17) 0.0193(5) Uani 1 1 d . . .
C15 C 1.0773(3) -0.29532(19) 0.57579(16) 0.0189(5) Uani 1 1 d . . .
C16 C 1.1382(3) -0.20872(19) 0.55941(16) 0.0187(5) Uani 1 1 d . . .
C17 C 1.2795(3) -0.22500(19) 0.59274(16) 0.0182(5) Uani 1 1 d . . .
C18 C 1.3636(3) -0.32026(19) 0.60681(16) 0.0179(5) Uani 1 1 d . . .
C19 C 1.4572(3) -0.31386(19) 0.66659(16) 0.0170(5) Uani 1 1 d . . .
C20 C 1.4858(3) -0.38375(19) 0.72438(16) 0.0172(5) Uani 1 1 d . . .
C21 C 1.4898(3) -0.35749(19) 0.80771(16) 0.0172(5) Uani 1 1 d . . .
C22 C 1.4352(3) -0.42165(18) 0.85903(16) 0.0164(5) Uani 1 1 d . . .
C23 C 1.3514(3) -0.38818(19) 0.92854(16) 0.0171(5) Uani 1 1 d . . .
C24 C 1.2222(3) -0.42023(19) 0.95075(16) 0.0169(5) Uani 1 1 d . . .
C25 C 1.1844(3) -0.48313(18) 0.90092(16) 0.0175(5) Uani 1 1 d . . .
C26 C 1.0407(3) -0.47036(19) 0.88701(17) 0.0181(5) Uani 1 1 d . . .
C27 C 0.9390(3) -0.39379(19) 0.92350(17) 0.0185(5) Uani 1 1 d . . .
C28 C 0.8307(3) -0.34120(19) 0.87672(17) 0.0193(5) Uani 1 1 d . . .
C29 C 0.8265(3) -0.36714(19) 0.79604(17) 0.0192(5) Uani 1 1 d . . .
C30 C 0.7969(3) -0.29527(19) 0.73677(17) 0.0186(5) Uani 1 1 d . . .
C31 C 0.7712(3) -0.20135(19) 0.76054(17) 0.0189(5) Uani 1 1 d . . .
C32 C 0.8290(3) -0.13650(19) 0.71002(17) 0.0182(5) Uani 1 1 d . . .
C33 C 0.9110(3) -0.16776(19) 0.63735(16) 0.0183(5) Uani 1 1 d . . .
C34 C 1.0322(3) -0.13326(19) 0.61368(16) 0.0185(5) Uani 1 1 d . . .
C35 C 1.0701(3) -0.07172(18) 0.66436(16) 0.0179(5) Uani 1 1 d . . .
C36 C 1.2241(3) -0.06893(19) 0.67196(16) 0.0180(5) Uani 1 1 d . . .
C37 C 1.3174(3) -0.16299(19) 0.64264(16) 0.0184(5) Uani 1 1 d . . .
C38 C 1.4284(3) -0.21546(19) 0.69084(17) 0.0174(5) Uani 1 1 d . . .
C39 C 1.4340(3) -0.19070(19) 0.77013(16) 0.0174(5) Uani 1 1 d . . .
C40 C 1.4662(3) -0.26271(19) 0.83070(16) 0.0167(5) Uani 1 1 d . . .
C41 C 1.3808(3) -0.22851(19) 0.90445(16) 0.0173(5) Uani 1 1 d . . .
C42 C 1.3236(3) -0.29049(19) 0.95249(16) 0.0170(5) Uani 1 1 d . . .
C43 C 1.1799(3) -0.26063(19) 0.98975(16) 0.0182(5) Uani 1 1 d . . .
C44 C 1.1180(3) -0.34211(18) 0.98825(16) 0.0173(5) Uani 1 1 d . . .
C45 C 0.9781(3) -0.33065(18) 0.97673(16) 0.0177(5) Uani 1 1 d . . .
C46 C 0.8734(3) -0.23334(19) 0.97751(16) 0.0180(5) Uani 1 1 d . . .
C47 C 0.7983(3) -0.24309(19) 0.90133(17) 0.0182(5) Uani 1 1 d . . .
C48 C 0.7689(3) -0.17536(18) 0.84449(17) 0.0168(5) Uani 1 1 d . . .
C49 C 0.8065(3) -0.07902(18) 0.84943(16) 0.0170(5) Uani 1 1 d . . .
C50 C 0.8654(3) -0.07025(18) 0.76071(16) 0.0170(5) Uani 1 1 d . . .
C51 C 0.9878(3) -0.04258(17) 0.73978(16) 0.0166(5) Uani 1 1 d . . .
C52 C 1.0816(3) -0.03421(18) 0.80174(16) 0.0167(5) Uani 1 1 d . . .
C53 C 1.2223(3) -0.05933(18) 0.76528(16) 0.0165(5) Uani 1 1 d . . .
C54 C 1.3265(3) -0.11073(19) 0.80903(16) 0.0174(5) Uani 1 1 d . . .
C55 C 1.2957(3) -0.13470(18) 0.89121(16) 0.0168(5) Uani 1 1 d . . .
C56 C 1.1584(3) -0.10735(18) 0.92740(15) 0.0162(5) Uani 1 1 d . . .
C57 C 1.1003(3) -0.17236(19) 0.97730(16) 0.0172(5) Uani 1 1 d . . .
C58 C 0.9522(3) -0.15696(19) 0.96205(16) 0.0181(5) Uani 1 1 d . . .
C59 C 0.9229(3) -0.08929(18) 0.90526(15) 0.0156(5) Uani 1 1 d . . .
C60 C 1.0496(3) -0.05677(18) 0.88155(16) 0.0158(5) Uani 1 1 d . . .
C011 C 1.2426(3) -0.6195(2) 0.63629(18) 0.0227(6) Uani 1 1 d . . .
C012 C 1.2674(4) -0.6264(2) 0.5434(2) 0.0331(7) Uani 1 1 d . . .
C071 C 1.5257(3) -0.59623(18) 0.82526(17) 0.0187(5) Uani 1 1 d . . .
C072 C 1.6825(3) -0.59602(19) 0.81368(17) 0.0197(5) Uani 1 1 d . . .
C161 C 1.1360(3) -0.1832(2) 0.46823(18) 0.0251(6) Uani 1 1 d . . .
C162 C 1.2436(4) -0.2483(2) 0.4097(2) 0.0373(8) Uani 1 1 d . . .
C361 C 1.2594(3) 0.01751(19) 0.62892(17) 0.0206(6) Uani 1 1 d . . .
C362 C 1.4124(3) 0.0253(2) 0.62767(19) 0.0275(6) Uani 1 1 d . . .
C461 C 0.7683(3) -0.2177(2) 1.05446(18) 0.0230(6) Uani 1 1 d . . .
C462 C 0.8278(3) -0.2165(2) 1.13664(18) 0.0256(6) Uani 1 1 d . . .
C491 C 0.6761(3) 0.00175(19) 0.87573(17) 0.0186(5) Uani 1 1 d . . .
C492 C 0.6837(3) 0.10033(19) 0.84598(18) 0.0222(6) Uani 1 1 d . . .
F011 F 1.1265(2) -0.65324(13) 0.65705(13) 0.0363(5) Uani 1 1 d . . .
F012 F 1.35221(19) -0.67951(12) 0.66505(11) 0.0304(4) Uani 1 1 d . . .
F013 F 1.2961(2) -0.71608(13) 0.51840(12) 0.0399(5) Uani 1 1 d . . .
F014 F 1.3720(3) -0.59075(17) 0.51798(13) 0.0548(7) Uani 1 1 d . . .
F015 F 1.1534(3) -0.58076(15) 0.50966(13) 0.0560(7) Uani 1 1 d . . .
F071 F 1.51035(18) -0.66783(11) 0.77857(11) 0.0247(4) Uani 1 1 d . . .
F072 F 1.50117(17) -0.61812(11) 0.90405(10) 0.0231(4) Uani 1 1 d . . .
F073 F 1.76069(17) -0.68122(12) 0.82670(11) 0.0264(4) Uani 1 1 d . . .
F074 F 1.71150(17) -0.53593(12) 0.86604(11) 0.0252(4) Uani 1 1 d . . .
F075 F 1.71747(17) -0.57137(12) 0.73882(10) 0.0263(4) Uani 1 1 d . . .
F161 F 1.1515(3) -0.09666(14) 0.45654(12) 0.0487(6) Uani 1 1 d . . .
F162 F 1.0083(2) -0.18547(18) 0.44487(12) 0.0468(6) Uani 1 1 d . . .
F163 F 1.2211(2) -0.22666(14) 0.33332(11) 0.0391(5) Uani 1 1 d . . .
F164 F 1.2496(4) -0.33630(16) 0.42059(14) 0.0817(11) Uani 1 1 d . . .
F165 F 1.3717(3) -0.2358(2) 0.42090(15) 0.0750(9) Uani 1 1 d . . .
F361 F 1.17764(19) 0.09651(11) 0.66552(10) 0.0260(4) Uani 1 1 d . . .
F362 F 1.2303(2) 0.01758(12) 0.55062(10) 0.0280(4) Uani 1 1 d . . .
F363 F 1.4259(2) 0.10460(13) 0.59304(12) 0.0363(5) Uani 1 1 d . . .
F364 F 1.4983(2) -0.04622(14) 0.58543(13) 0.0394(5) Uani 1 1 d . . .
F365 F 1.4521(2) 0.02437(16) 0.70216(13) 0.0428(5) Uani 1 1 d . . .
F461 F 0.69920(19) -0.28715(13) 1.05726(11) 0.0292(4) Uani 1 1 d . . .
F462 F 0.67273(19) -0.13525(13) 1.04923(12) 0.0345(4) Uani 1 1 d . . .
F463 F 0.7251(2) -0.19879(15) 1.19601(11) 0.0386(5) Uani 1 1 d . . .
F464 F 0.8997(2) -0.15119(15) 1.13916(11) 0.0426(5) Uani 1 1 d . . .
F465 F 0.9135(2) -0.29873(14) 1.15062(11) 0.0359(5) Uani 1 1 d . . .
F491 F 0.65318(18) 0.00813(12) 0.95716(10) 0.0270(4) Uani 1 1 d . . .
F492 F 0.56024(17) -0.01586(12) 0.84732(11) 0.0251(4) Uani 1 1 d . . .
F493 F 0.58722(19) 0.16700(12) 0.88751(12) 0.0325(4) Uani 1 1 d . . .
F494 F 0.66440(19) 0.10934(13) 0.76798(11) 0.0303(4) Uani 1 1 d . . .
F495 F 0.80899(18) 0.11542(12) 0.85698(12) 0.0290(4) Uani 1 1 d . . .

loop_
_atom_site_aniso_label
_atom_site_aniso_U_11
_atom_site_aniso_U_22
_atom_site_aniso_U_33
_atom_site_aniso_U_23
_atom_site_aniso_U_13
_atom_site_aniso_U_12
C1 0.0159(13) 0.0153(13) 0.0226(13) -0.0037(10) -0.0042(10) -0.0013(10)
C2 0.0209(13) 0.0169(13) 0.0175(13) -0.0044(10) -0.0077(10) -0.0024(11)
C3 0.0179(13) 0.0195(13) 0.0154(12) -0.0046(10) -0.0030(10) -0.0007(10)
C4 0.0172(13) 0.0180(13) 0.0163(12) -0.0035(10) -0.0001(10) 0.0009(10)
C5 0.0153(12) 0.0142(12) 0.0183(13) -0.0035(10) 0.0016(10) -0.0005(10)
C6 0.0141(12) 0.0122(12) 0.0190(13) -0.0005(10) 0.0006(10) 0.0018(9)
C7 0.0145(12) 0.0142(12) 0.0187(13) 0.0004(10) -0.0029(10) 0.0001(10)
C8 0.0200(13) 0.0110(12) 0.0213(13) 0.0006(10) -0.0026(10) -0.0027(10)
C9 0.0171(13) 0.0131(12) 0.0233(14) 0.0003(10) -0.0005(10) -0.0024(10)
C10 0.0199(13) 0.0135(12) 0.0228(13) -0.0004(10) -0.0016(10) -0.0069(10)
C11 0.0172(13) 0.0154(12) 0.0261(14) -0.0024(10) -0.0023(11) -0.0070(10)
C12 0.0186(13) 0.0171(13) 0.0227(13) -0.0042(10) -0.0049(10) -0.0054(10)
C13 0.0173(13) 0.0218(14) 0.0237(14) -0.0032(11) -0.0085(11) -0.0043(11)
C14 0.0171(13) 0.0214(14) 0.0187(13) -0.0026(10) -0.0073(10) -0.0012(11)
C15 0.0213(14) 0.0193(13) 0.0155(12) -0.0020(10) -0.0060(10) -0.0024(11)
C16 0.0212(14) 0.0166(13) 0.0162(13) 0.0004(10) -0.0028(10) 0.0000(11)
C17 0.0179(13) 0.0187(13) 0.0158(12) 0.0019(10) 0.0011(10) -0.0012(10)
C18 0.0182(13) 0.0170(13) 0.0161(12) -0.0008(10) -0.0002(10) -0.0001(10)
C19 0.0125(12) 0.0190(13) 0.0186(13) 0.0000(10) 0.0017(10) -0.0030(10)
C20 0.0115(12) 0.0166(13) 0.0218(13) 0.0003(10) 0.0001(10) -0.0008(10)
C21 0.0116(12) 0.0184(13) 0.0205(13) 0.0003(10) -0.0036(10) -0.0010(10)
C22 0.0133(12) 0.0161(12) 0.0195(13) 0.0025(10) -0.0057(10) -0.0017(10)
C23 0.0177(13) 0.0174(13) 0.0170(12) 0.0022(10) -0.0058(10) -0.0044(10)
C24 0.0172(13) 0.0178(13) 0.0155(12) 0.0043(10) -0.0040(10) -0.0032(10)
C25 0.0162(13) 0.0143(12) 0.0214(13) 0.0047(10) -0.0015(10) -0.0026(10)
C26 0.0164(13) 0.0155(13) 0.0234(14) 0.0030(10) -0.0015(10) -0.0058(10)
C27 0.0166(13) 0.0186(13) 0.0217(13) 0.0012(10) 0.0025(10) -0.0085(11)
C28 0.0126(12) 0.0180(13) 0.0272(14) -0.0009(11) 0.0033(10) -0.0053(10)
C29 0.0127(12) 0.0179(13) 0.0284(14) -0.0009(11) -0.0018(10) -0.0063(10)
C30 0.0085(11) 0.0207(13) 0.0270(14) -0.0044(11) -0.0047(10) -0.0032(10)
C31 0.0112(12) 0.0202(13) 0.0242(14) 0.0015(11) -0.0034(10) -0.0013(10)
C32 0.0140(12) 0.0162(13) 0.0228(14) -0.0011(10) -0.0051(10) 0.0004(10)
C33 0.0178(13) 0.0175(13) 0.0184(13) 0.0010(10) -0.0069(10) -0.0003(10)
C34 0.0195(13) 0.0173(13) 0.0159(12) 0.0018(10) -0.0039(10) 0.0014(10)
C35 0.0182(13) 0.0153(12) 0.0193(13) 0.0028(10) -0.0016(10) -0.0024(10)
C36 0.0186(13) 0.0157(12) 0.0188(13) 0.0020(10) -0.0014(10) -0.0029(10)
C37 0.0175(13) 0.0179(13) 0.0185(13) 0.0036(10) 0.0013(10) -0.0026(10)
C38 0.0124(12) 0.0172(13) 0.0221(13) 0.0030(10) 0.0013(10) -0.0038(10)
C39 0.0135(12) 0.0169(13) 0.0228(13) 0.0000(10) -0.0016(10) -0.0055(10)
C40 0.0114(12) 0.0180(13) 0.0219(13) 0.0018(10) -0.0043(10) -0.0050(10)
C41 0.0150(12) 0.0194(13) 0.0186(13) -0.0010(10) -0.0077(10) -0.0043(10)
C42 0.0175(13) 0.0178(13) 0.0153(12) 0.0012(10) -0.0063(10) -0.0018(10)
C43 0.0211(13) 0.0202(13) 0.0139(12) -0.0014(10) -0.0027(10) -0.0058(11)
C44 0.0213(13) 0.0162(13) 0.0145(12) 0.0012(10) -0.0020(10) -0.0046(10)
C45 0.0200(13) 0.0154(13) 0.0168(13) 0.0022(10) 0.0021(10) -0.0040(10)
C46 0.0161(13) 0.0165(13) 0.0205(13) -0.0002(10) 0.0015(10) -0.0032(10)
C47 0.0120(12) 0.0190(13) 0.0230(13) -0.0011(10) 0.0014(10) -0.0035(10)
C48 0.0096(11) 0.0156(12) 0.0246(14) -0.0041(10) -0.0017(10) -0.0016(10)
C49 0.0162(13) 0.0155(12) 0.0184(13) -0.0006(10) -0.0010(10) -0.0020(10)
C50 0.0162(13) 0.0131(12) 0.0189(13) 0.0006(10) -0.0036(10) 0.0022(10)
C51 0.0194(13) 0.0099(11) 0.0184(13) 0.0013(9) -0.0038(10) 0.0011(10)
C52 0.0174(13) 0.0114(12) 0.0210(13) -0.0001(10) -0.0022(10) -0.0029(10)
C53 0.0193(13) 0.0133(12) 0.0177(12) -0.0003(10) 0.0005(10) -0.0060(10)
C54 0.0161(13) 0.0163(12) 0.0205(13) -0.0007(10) -0.0007(10) -0.0058(10)
C55 0.0177(13) 0.0164(13) 0.0185(13) -0.0019(10) -0.0043(10) -0.0074(10)
C56 0.0193(13) 0.0143(12) 0.0150(12) -0.0042(10) -0.0030(10) -0.0039(10)
C57 0.0198(13) 0.0178(13) 0.0137(12) -0.0037(10) -0.0020(10) -0.0039(10)
C58 0.0183(13) 0.0166(13) 0.0177(13) -0.0036(10) 0.0016(10) -0.0019(10)
C59 0.0145(12) 0.0147(12) 0.0165(12) -0.0035(10) 0.0007(10) -0.0023(10)
C60 0.0153(12) 0.0139(12) 0.0177(12) -0.0030(10) -0.0007(10) -0.0030(10)
C011 0.0229(14) 0.0174(13) 0.0266(15) -0.0032(11) -0.0064(11) -0.0009(11)
C012 0.045(2) 0.0220(15) 0.0267(16) -0.0061(12) -0.0061(14) 0.0031(14)
C071 0.0183(13) 0.0135(12) 0.0241(14) 0.0017(10) -0.0041(10) -0.0025(10)
C072 0.0174(13) 0.0185(13) 0.0221(13) 0.0030(10) -0.0048(10) -0.0012(10)
C161 0.0297(16) 0.0226(15) 0.0206(14) 0.0005(11) -0.0038(12) -0.0009(12)
C162 0.048(2) 0.0331(18) 0.0208(15) 0.0026(13) 0.0035(14) 0.0062(16)
C361 0.0227(14) 0.0168(13) 0.0210(13) 0.0030(10) -0.0004(11) -0.0026(11)
C362 0.0283(16) 0.0244(15) 0.0307(16) 0.0085(12) -0.0005(13) -0.0089(13)
C461 0.0228(14) 0.0194(14) 0.0250(14) 0.0001(11) 0.0053(11) -0.0044(11)
C462 0.0322(16) 0.0207(14) 0.0236(14) -0.0026(11) 0.0080(12) -0.0096(12)
C491 0.0174(13) 0.0149(13) 0.0223(13) -0.0019(10) -0.0012(10) -0.0016(10)
C492 0.0187(14) 0.0164(13) 0.0293(15) -0.0002(11) 0.0016(11) -0.0013(11)
F011 0.0345(11) 0.0275(10) 0.0487(12) -0.0117(8) 0.0008(9) -0.0128(8)
F012 0.0345(10) 0.0179(8) 0.0351(10) -0.0045(7) -0.0152(8) 0.0052(7)
F013 0.0579(13) 0.0251(10) 0.0321(10) -0.0110(8) -0.0102(9) 0.0011(9)
F014 0.0833(18) 0.0486(14) 0.0355(12) -0.0158(10) 0.0205(12) -0.0312(13)
F015 0.0831(18) 0.0352(12) 0.0385(12) -0.0138(9) -0.0342(12) 0.0173(11)
F071 0.0248(9) 0.0145(8) 0.0346(10) -0.0034(7) -0.0097(7) -0.0020(7)
F072 0.0224(8) 0.0224(8) 0.0237(8) 0.0080(7) -0.0036(7) -0.0037(7)
F073 0.0199(8) 0.0195(8) 0.0369(10) 0.0025(7) -0.0075(7) 0.0025(7)
F074 0.0203(8) 0.0239(9) 0.0325(9) -0.0009(7) -0.0079(7) -0.0055(7)
F075 0.0211(8) 0.0304(9) 0.0246(9) 0.0042(7) 0.0000(7) -0.0020(7)
F161 0.0961(19) 0.0284(11) 0.0231(10) 0.0052(8) -0.0058(11) -0.0180(11)
F162 0.0332(11) 0.0779(17) 0.0252(10) 0.0090(10) -0.0101(8) -0.0031(11)
F163 0.0590(14) 0.0370(11) 0.0165(9) 0.0001(8) 0.0017(8) -0.0040(10)
F164 0.159(3) 0.0298(12) 0.0315(12) -0.0004(10) 0.0278(15) 0.0124(15)
F165 0.0395(14) 0.132(3) 0.0388(14) 0.0019(15) 0.0071(11) 0.0029(15)
F361 0.0312(9) 0.0156(8) 0.0282(9) 0.0016(7) 0.0021(7) -0.0012(7)
F362 0.0381(10) 0.0267(9) 0.0199(8) 0.0064(7) -0.0041(7) -0.0089(8)
F363 0.0383(11) 0.0283(10) 0.0451(12) 0.0121(8) 0.0013(9) -0.0157(9)
F364 0.0280(10) 0.0292(10) 0.0574(13) 0.0042(9) 0.0120(9) -0.0056(8)
F365 0.0413(12) 0.0616(14) 0.0377(11) 0.0162(10) -0.0143(9) -0.0325(11)
F461 0.0279(9) 0.0336(10) 0.0289(9) 0.0004(8) 0.0070(7) -0.0160(8)
F462 0.0280(10) 0.0294(10) 0.0365(10) 0.0054(8) 0.0118(8) 0.0064(8)
F463 0.0431(12) 0.0433(12) 0.0246(9) -0.0023(8) 0.0142(8) -0.0073(9)
F464 0.0688(15) 0.0429(12) 0.0261(10) -0.0071(8) 0.0050(9) -0.0362(11)
F465 0.0468(12) 0.0316(10) 0.0247(9) 0.0008(8) -0.0029(8) -0.0010(9)
F491 0.0282(9) 0.0248(9) 0.0224(9) -0.0021(7) 0.0034(7) 0.0023(7)
F492 0.0161(8) 0.0222(9) 0.0368(10) -0.0022(7) -0.0026(7) -0.0042(7)
F493 0.0271(10) 0.0190(9) 0.0467(11) -0.0028(8) 0.0084(8) -0.0004(7)
F494 0.0323(10) 0.0259(9) 0.0309(10) 0.0070(7) -0.0038(8) -0.0035(8)
F495 0.0228(9) 0.0210(9) 0.0435(11) -0.0043(8) -0.0019(8) -0.0063(7)

loop_
_geom_bond_atom_site_label_1
_geom_bond_atom_site_label_2
_geom_bond_distance
_geom_bond_site_symmetry_2
_geom_bond_publ_flag
C1 C9 1.518(4) . ?
C1 C2 1.545(4) . ?
C1 C011 1.546(4) . ?
C1 C5 1.549(4) . ?
C2 C12 1.382(4) . ?
C2 C3 1.417(4) . ?
C3 C15 1.385(4) . ?
C3 C4 1.466(4) . ?
C4 C18 1.385(4) . ?
C4 C5 1.440(4) . ?
C5 C6 1.377(4) . ?
C6 C20 1.440(4) . ?
C6 C7 1.544(4) . ?
C7 C8 1.521(4) . ?
C7 C22 1.544(4) . ?
C7 C071 1.545(4) . ?
C8 C9 1.357(4) . ?
C8 C25 1.472(4) . ?
C9 C10 1.472(4) . ?
C10 C11 1.373(4) . ?
C10 C26 1.441(4) . ?
C11 C29 1.453(4) . ?
C11 C12 1.471(4) . ?
C12 C13 1.435(4) . ?
C13 C14 1.399(4) . ?
C13 C30 1.451(4) . ?
C14 C15 1.410(4) . ?
C14 C33 1.457(4) . ?
C15 C16 1.547(4) . ?
C16 C17 1.511(4) . ?
C16 C34 1.550(4) . ?
C16 C161 1.554(4) . ?
C17 C37 1.367(4) . ?
C17 C18 1.472(4) . ?
C18 C19 1.429(4) . ?
C19 C20 1.396(4) . ?
C19 C38 1.452(4) . ?
C20 C21 1.438(4) . ?
C21 C40 1.400(4) . ?
C21 C22 1.436(4) . ?
C22 C23 1.373(4) . ?
C23 C42 1.441(4) . ?
C23 C24 1.482(4) . ?
C24 C25 1.376(4) . ?
C24 C44 1.440(4) . ?
C25 C26 1.425(4) . ?
C26 C27 1.408(4) . ?
C27 C45 1.420(4) . ?
C27 C28 1.443(4) . ?
C28 C29 1.395(4) . ?
C28 C47 1.447(4) . ?
C29 C30 1.434(4) . ?
C30 C31 1.390(4) . ?
C31 C48 1.437(4) . ?
C31 C32 1.453(4) . ?
C32 C33 1.401(4) . ?
C32 C50 1.414(4) . ?
C33 C34 1.434(4) . ?
C34 C35 1.371(4) . ?
C35 C51 1.433(4) . ?
C35 C36 1.548(4) . ?
C36 C37 1.515(4) . ?
C36 C53 1.548(4) . ?
C36 C361 1.551(4) . ?
C37 C38 1.474(4) . ?
C38 C39 1.371(4) . ?
C39 C40 1.453(4) . ?
C39 C54 1.482(4) . ?
C40 C41 1.438(4) . ?
C41 C42 1.396(4) . ?
C41 C55 1.455(4) . ?
C42 C43 1.460(4) . ?
C43 C57 1.367(4) . ?
C43 C44 1.470(4) . ?
C44 C45 1.382(4) . ?
C45 C46 1.545(4) . ?
C46 C58 1.522(4) . ?
C46 C47 1.541(4) . ?
C46 C461 1.551(4) . ?
C47 C48 1.364(4) . ?
C48 C49 1.550(4) . ?
C49 C59 1.517(4) . ?
C49 C50 1.548(4) . ?
C49 C491 1.553(4) . ?
C50 C51 1.384(4) . ?
C51 C52 1.464(4) . ?
C52 C60 1.389(4) . ?
C52 C53 1.428(4) . ?
C53 C54 1.379(4) . ?
C54 C55 1.429(4) . ?
C55 C56 1.398(4) . ?
C56 C60 1.427(4) . ?
C56 C57 1.450(4) . ?
C57 C58 1.470(4) . ?
C58 C59 1.363(4) . ?
C59 C60 1.467(4) . ?
C011 F012 1.342(3) . ?
C011 F011 1.374(3) . ?
C011 C012 1.534(4) . ?
C012 F014 1.306(4) . ?
C012 F015 1.330(4) . ?
C012 F013 1.334(4) . ?
C071 F071 1.350(3) . ?
C071 F072 1.357(3) . ?
C071 C072 1.545(4) . ?
C072 F073 1.328(3) . ?
C072 F075 1.330(3) . ?
C072 F074 1.333(3) . ?
C161 F161 1.327(4) . ?
C161 F162 1.359(4) . ?
C161 C162 1.519(4) . ?
C162 F164 1.292(4) . ?
C162 F163 1.326(4) . ?
C162 F165 1.351(5) . ?
C361 F361 1.350(3) . ?
C361 F362 1.351(3) . ?
C361 C362 1.542(4) . ?
C362 F365 1.325(4) . ?
C362 F363 1.326(3) . ?
C362 F364 1.333(4) . ?
C461 F462 1.349(3) . ?
C461 F461 1.357(3) . ?
C461 C462 1.529(4) . ?
C462 F463 1.327(3) . ?
C462 F464 1.327(3) . ?
C462 F465 1.328(4) . ?
C491 F491 1.346(3) . ?
C491 F492 1.355(3) . ?
C491 C492 1.544(4) . ?
C492 F494 1.322(4) . ?
C492 F493 1.331(3) . ?
C492 F495 1.337(3) . ?
